data_4318042
loop_
_publ_author_name
'F. Albert Cotton'
'Evgeny V. Dikarev'
'Marina A. Petrukhina'
'Marion Schmitz'
'Peter J. Stang'

_publ_section_title
;
 Supramolecular Assemblies of Dimetal Complexes with Polydentate N-Donor
 Ligands: From a Discrete Pyramid to a 3D Channel Network
;
_journal_name_full 'Inorganic Chemistry'
_journal_page_first 2903
_journal_page_last 2908
_journal_paper_doi 10.1021/ic020051s
_journal_volume 41
_journal_year 2002
_chemical_formula_moiety
;
  {[Rh2 (O2 C C F3)4]3, [(O H) C (N C5 H4)3], (C6 H6)}, (C6 H6)0.5
;
_chemical_formula_structural
;
  {[Rh2(O2CCF3)4]3((OH)C(C5H4N)3)(\h1-C6H6)},0.5(C6H6)
;
_chemical_formula_sum 'C49 H22 F36 N3 O25 Rh6'
_chemical_formula_weight 2354.16
_chemical_melting_point ?
_chemical_name_systematic
;
  Catena-{tris[tetrakis(trifluoroacetato)dirhodium(II,II)]-tris
  (4'-pyridyl)methanol-(\h1-benzene)}, benzene solvate
;
_space_group_IT_number 14
_symmetry_cell_setting monoclinic
_symmetry_space_group_name_Hall '-P 2ybc'
_symmetry_space_group_name_H-M 'P 1 21/c 1'
_atom_sites_solution_hydrogens geom
_atom_sites_solution_primary direct
_atom_sites_solution_secondary difmap
_audit_creation_method SHELXL-97
_cell_angle_alpha 90.00
_cell_angle_beta 93.101(7)
_cell_angle_gamma 90.00
_cell_formula_units_Z 4
_cell_length_a 23.175(2)
_cell_length_b 16.1746(7)
_cell_length_c 23.782(4)
_cell_measurement_reflns_used 250
_cell_measurement_temperature 213(2)
_cell_measurement_theta_max 20.8
_cell_measurement_theta_min 9.05
_cell_volume 8901.5(17)
_computing_cell_refinement 'MADNES (Enraf-Nonius, 1989)'
_computing_data_collection 'MADNES (Enraf-Nonius, 1989)'
_computing_data_reduction 'PROCOR (Kabsch, 1988)'
_computing_molecular_graphics 'SHELXTL V.5 (Siemens, 1994)'
_computing_publication_material CIFTAB
_computing_structure_refinement 'SHELXL-97 (Sheldrick, 1997)'
_computing_structure_solution 'SHELXTL V.5 (Siemens, 1994)'
_diffrn_ambient_temperature 213(2)
_diffrn_measured_fraction_theta_full 0.983
_diffrn_measured_fraction_theta_max 0.983
_diffrn_measurement_device_type 'Nonius FAST area detector'
_diffrn_measurement_method 'Ellipsoid-mask fitting'
_diffrn_radiation_monochromator graphite
_diffrn_radiation_source 'fine-focus sealed tube'
_diffrn_radiation_type MoK\a
_diffrn_radiation_wavelength 0.71073
_diffrn_reflns_av_R_equivalents 0.0542
_diffrn_reflns_av_sigmaI/netI 0.0373
_diffrn_reflns_limit_h_max 27
_diffrn_reflns_limit_h_min -27
_diffrn_reflns_limit_k_max 14
_diffrn_reflns_limit_k_min -19
_diffrn_reflns_limit_l_max 27
_diffrn_reflns_limit_l_min -28
_diffrn_reflns_number 46593
_diffrn_reflns_theta_full 25.10
_diffrn_reflns_theta_max 25.10
_diffrn_reflns_theta_min 2.27
_diffrn_standards_number 'none (area detector data)'
_exptl_absorpt_coefficient_mu 1.224
_exptl_absorpt_correction_type none
_exptl_crystal_colour purple
_exptl_crystal_density_diffrn 1.757
_exptl_crystal_density_meas ?
_exptl_crystal_density_method 'not measured'
_exptl_crystal_description block
_exptl_crystal_F_000 4524
_exptl_crystal_size_max 0.73
_exptl_crystal_size_mid 0.35
_exptl_crystal_size_min 0.30
_refine_diff_density_max 1.660
_refine_diff_density_min -1.407
_refine_diff_density_rms 0.217
_refine_ls_extinction_coef noref
_refine_ls_extinction_method none
_refine_ls_goodness_of_fit_ref 1.048
_refine_ls_hydrogen_treatment mixed
_refine_ls_matrix_type full
_refine_ls_number_parameters 972
_refine_ls_number_reflns 15590
_refine_ls_number_restraints 216
_refine_ls_restrained_S_all 1.051
_refine_ls_R_factor_all 0.0980
_refine_ls_R_factor_gt 0.0800
_refine_ls_shift/su_max 0.001
_refine_ls_shift/su_mean 0.000
_refine_ls_structure_factor_coef Fsqd
_refine_ls_weighting_details 'calc w=1/[\s^2^(Fo^2^)+(0.1065P)^2^+156.4058P] where P=(Fo^2^+2Fc^2^)/3'
_refine_ls_weighting_scheme calc
_refine_ls_wR_factor_gt 0.2093
_refine_ls_wR_factor_ref 0.2309
_reflns_number_gt 12839
_reflns_number_total 15590
_reflns_threshold_expression >2sigma(I)
_cod_data_source_file ic020051s_1.cif
_cod_data_source_block {[Rh2(O2CCF3)4]3,(OH)C(NC5H4)3,C6H6},0.5C6H6_(4,0.5C6H6)
_cod_depositor_comments
;
The following automatic conversions were performed:

'_chemical_melting_point' value 'not measured' was changed to '?' -
the value is undefined or not given.

Automatic conversion script
Id: cif_fix_values 1569 2011-02-09 13:29:24Z adriana 

The following automatic conversions were performed:

'_exptl_crystal_density_meas' value 'not measured' was changed to '?'
- the value is perceived as not measured.

Automatic conversion script
Id: cif_fix_values 3008 2015-01-20 13:52:24Z robertas 

The following automatic conversions were performed:

data name '_atom_site_symetry_multiplicity' was replaced with
'_atom_site_symmetry_multiplicity' as specified in the replacement
file 'data/replacement-values/replacement_tags.lst'.

Automatic conversion script
Id: cif_correct_tags 9268 2022-04-12 08:56:07Z antanas 
;
_cod_original_cell_volume 8902(2)
_cod_database_code 4318042

loop_
_symmetry_equiv_pos_as_xyz
'x, y, z'
'-x, y+1/2, -z+1/2'
'-x, -y, -z'
'x, -y-1/2, z-1/2'

loop_
_atom_site_label
_atom_site_type_symbol
_atom_site_fract_x
_atom_site_fract_y
_atom_site_fract_z
_atom_site_U_iso_or_equiv
_atom_site_adp_type
_atom_site_occupancy
_atom_site_symmetry_multiplicity
_atom_site_calc_flag
_atom_site_refinement_flags
_atom_site_disorder_assembly
_atom_site_disorder_group
Rh1 Rh 0.03299(3) 0.06792(4) 0.30018(3) 0.02878(19) Uani 1 1 d . . .
Rh2 Rh 0.11882(3) 0.15126(5) 0.31398(3) 0.03140(19) Uani 1 1 d . . .
Rh3 Rh -0.20760(3) -0.24857(5) -0.01523(3) 0.03029(19) Uani 1 1 d . . .
Rh4 Rh -0.19863(3) -0.27958(5) -0.11362(3) 0.03022(19) Uani 1 1 d . . .
Rh5 Rh -0.44392(3) 0.02066(5) 0.30261(3) 0.0345(2) Uani 1 1 d . . .
Rh6 Rh -0.53554(3) 0.08107(6) 0.32337(4) 0.0457(2) Uani 1 1 d . . .
O1 O 0.0071(3) 0.1434(4) 0.2358(3) 0.0350(15) Uani 1 1 d . A .
O2 O -0.0061(3) 0.1456(4) 0.3536(3) 0.0371(15) Uani 1 1 d . B .
O3 O 0.0636(3) -0.0048(5) 0.3643(3) 0.0447(18) Uani 1 1 d . C .
O4 O 0.0776(3) -0.0055(4) 0.2479(3) 0.0439(17) Uani 1 1 d . D .
O5 O 0.0870(3) 0.2211(4) 0.2469(3) 0.0351(15) Uani 1 1 d . A .
O6 O 0.0746(3) 0.2251(4) 0.3655(3) 0.0377(15) Uani 1 1 d . B .
O7 O 0.1437(3) 0.0728(5) 0.3773(3) 0.0477(19) Uani 1 1 d . C .
O8 O 0.1582(3) 0.0743(5) 0.2609(4) 0.0466(18) Uani 1 1 d . D .
O9 O -0.1556(4) -0.1491(5) -0.0266(3) 0.0472(19) Uani 1 1 d . E .
O10 O -0.1356(3) -0.3176(5) 0.0027(3) 0.0434(17) Uani 1 1 d . F .
O11 O -0.2571(3) -0.3526(5) -0.0096(3) 0.0467(18) Uani 1 1 d . G .
O12 O -0.2788(3) -0.1796(6) -0.0381(3) 0.052(2) Uani 1 1 d . H .
O13 O -0.1449(3) -0.1809(5) -0.1186(3) 0.0430(17) Uani 1 1 d . E .
O14 O -0.1289(3) -0.3500(5) -0.0891(3) 0.0430(17) Uani 1 1 d . F .
O15 O -0.2486(3) -0.3792(5) -0.1025(3) 0.0437(17) Uani 1 1 d . G .
O16 O -0.2696(3) -0.2067(5) -0.1304(3) 0.0442(18) Uani 1 1 d . H .
O17 O -0.4869(3) -0.0597(4) 0.2503(3) 0.0428(17) Uani 1 1 d . I .
O18 O -0.4388(3) 0.1019(5) 0.2392(3) 0.0493(19) Uani 1 1 d . J .
O19 O -0.4057(3) 0.1047(4) 0.3557(3) 0.0431(17) Uani 1 1 d . K .
O20 O -0.4535(3) -0.0581(4) 0.3679(3) 0.0422(16) Uani 1 1 d . L .
O21 O -0.5726(3) -0.0025(5) 0.2687(4) 0.059(2) Uani 1 1 d . I .
O22 O -0.5240(3) 0.1596(5) 0.2578(4) 0.052(2) Uani 1 1 d . J .
O23 O -0.4903(3) 0.1601(5) 0.3764(4) 0.0488(19) Uani 1 1 d . K .
O24 O -0.5391(4) -0.0020(5) 0.3872(4) 0.059(2) Uani 1 1 d . L .
C1 C 0.0387(4) 0.2025(6) 0.2245(4) 0.034(2) Uani 1 1 d . . .
C2 C 0.0220(4) 0.2080(6) 0.3726(4) 0.037(2) Uani 1 1 d . . .
C3 C 0.1124(5) 0.0123(7) 0.3862(5) 0.047(3) Uani 1 1 d . . .
C4 C 0.1304(5) 0.0141(6) 0.2412(5) 0.044(2) Uani 1 1 d . . .
C5 C 0.0131(5) 0.2612(7) 0.1798(5) 0.046(3) Uiso 1 1 d D A 1
F1 F 0.0408(9) 0.3272(11) 0.1709(10) 0.078(8) Uiso 0.50 1 d PD A 1
F2 F -0.0421(8) 0.2831(16) 0.1869(11) 0.113(8) Uiso 0.50 1 d PD A 1
F3 F 0.0032(9) 0.2159(10) 0.1318(6) 0.073(5) Uiso 0.50 1 d PD A 1
F1X F 0.0500(5) 0.3120(8) 0.1618(6) 0.037(4) Uiso 0.50 1 d PD A 2
F2X F -0.0279(6) 0.3096(9) 0.2062(6) 0.049(3) Uiso 0.50 1 d PD A 2
F3X F -0.0230(8) 0.2280(11) 0.1412(7) 0.071(5) Uiso 0.50 1 d PD A 2
C6 C -0.0109(6) 0.2704(9) 0.4069(6) 0.062(3) Uiso 1 1 d D B 1
F4 F 0.0230(7) 0.3133(12) 0.4418(8) 0.072(5) Uiso 0.50 1 d PD B 1
F5 F -0.0521(7) 0.2310(11) 0.4323(8) 0.074(5) Uiso 0.50 1 d PD B 1
F6 F -0.0346(10) 0.3237(14) 0.3688(8) 0.099(7) Uiso 0.50 1 d PD B 1
F4X F 0.0172(7) 0.2814(12) 0.4568(6) 0.070(5) Uiso 0.50 1 d PD B 2
F5X F -0.0651(6) 0.2545(12) 0.4103(9) 0.079(5) Uiso 0.50 1 d PD B 2
F6X F -0.0105(9) 0.3438(10) 0.3781(8) 0.080(5) Uiso 0.50 1 d PD B 2
C7 C 0.1372(7) -0.0489(10) 0.4299(6) 0.070(4) Uiso 1 1 d D C 1
F7 F 0.1065(6) -0.1179(8) 0.4345(7) 0.055(3) Uiso 0.50 1 d PD C 1
F8 F 0.1491(8) -0.0076(10) 0.4799(6) 0.070(4) Uiso 0.50 1 d PD C 1
F9 F 0.1895(8) -0.0709(15) 0.4189(10) 0.099(7) Uiso 0.50 1 d PD C 1
F7X F 0.0968(6) -0.0920(10) 0.4551(7) 0.064(4) Uiso 0.50 1 d PD C 2
F8X F 0.1755(10) -0.0169(14) 0.4677(9) 0.103(7) Uiso 0.50 1 d PD C 2
F9X F 0.1734(9) -0.0949(14) 0.4020(9) 0.094(7) Uiso 0.50 1 d PD C 2
C8 C 0.1625(6) -0.0459(9) 0.2054(6) 0.068(4) Uiso 1 1 d D D 1
F10 F 0.1290(5) -0.0905(9) 0.1700(6) 0.046(3) Uiso 0.50 1 d PD D 1
F11 F 0.2070(8) -0.0135(13) 0.1813(9) 0.088(6) Uiso 0.50 1 d PD D 1
F12 F 0.1895(9) -0.0964(11) 0.2456(7) 0.080(5) Uiso 0.50 1 d PD D 1
F10X F 0.1325(7) -0.1104(9) 0.1893(8) 0.062(4) Uiso 0.50 1 d PD D 2
F11X F 0.1877(7) -0.0012(9) 0.1631(6) 0.058(4) Uiso 0.50 1 d PD D 2
F12X F 0.2101(8) -0.0764(13) 0.2323(9) 0.085(6) Uiso 0.50 1 d PD D 2
C9 C -0.1353(5) -0.1403(7) -0.0737(4) 0.047(3) Uani 1 1 d . . .
C10 C -0.1130(5) -0.3507(7) -0.0389(4) 0.045(3) Uani 1 1 d . . .
C11 C -0.2664(5) -0.3950(8) -0.0546(4) 0.047(3) Uani 1 1 d . . .
C12 C -0.2922(5) -0.1758(8) -0.0892(4) 0.050(3) Uani 1 1 d . . .
C13 C -0.0888(6) -0.0736(9) -0.0762(6) 0.068(4) Uiso 1 1 d D E 1
F13 F -0.0821(8) -0.0473(11) -0.1291(5) 0.060(5) Uiso 0.50 1 d PD E 1
F14 F -0.0943(10) -0.0071(12) -0.0449(9) 0.097(7) Uiso 0.50 1 d PD E 1
F15 F -0.0399(6) -0.1027(11) -0.0475(7) 0.062(4) Uiso 0.50 1 d PD E 1
F13X F -0.0658(6) -0.0672(9) -0.1265(5) 0.043(3) Uiso 0.50 1 d PD E 2
F14X F -0.1163(7) 0.0004(9) -0.0643(7) 0.063(4) Uiso 0.50 1 d PD E 2
F15X F -0.0503(8) -0.0695(13) -0.0347(7) 0.081(5) Uiso 0.50 1 d PD E 2
C14 C -0.0563(6) -0.3935(9) -0.0248(6) 0.068(4) Uiso 1 1 d D F 1
F16 F -0.0371(6) -0.3949(9) 0.0285(4) 0.040(3) Uiso 0.50 1 d PD F 1
F17 F -0.0136(8) -0.3857(15) -0.0563(8) 0.096(6) Uiso 0.50 1 d PD F 1
F18 F -0.0646(8) -0.4757(9) -0.0437(7) 0.072(4) Uiso 0.50 1 d PD F 1
F16X F -0.0516(6) -0.4218(9) 0.0285(4) 0.044(3) Uiso 0.50 1 d PD F 2
F17X F -0.0130(5) -0.3394(9) -0.0404(6) 0.050(3) Uiso 0.50 1 d PD F 2
F18X F -0.0398(7) -0.4515(9) -0.0578(6) 0.058(4) Uiso 0.50 1 d PD F 2
C15 C -0.2983(6) -0.4759(9) -0.0472(6) 0.064(3) Uiso 1 1 d D G 1
F19 F -0.2755(7) -0.5257(10) -0.0106(7) 0.068(5) Uiso 0.50 1 d PD G 1
F20 F -0.3525(7) -0.4541(12) -0.0316(9) 0.087(5) Uiso 0.50 1 d PD G 1
F21 F -0.3159(9) -0.5099(12) -0.0958(7) 0.087(5) Uiso 0.50 1 d PD G 1
F19X F -0.2919(8) -0.5053(11) 0.0026(6) 0.063(4) Uiso 0.50 1 d PD G 2
F20X F -0.3515(8) -0.4695(16) -0.0670(11) 0.114(7) Uiso 0.50 1 d PD G 2
F21X F -0.2780(8) -0.5326(11) -0.0841(7) 0.081(5) Uiso 0.50 1 d PD G 2
C16 C -0.3469(8) -0.1231(12) -0.1058(8) 0.091(5) Uiso 1 1 d D H 1
F22 F -0.3800(8) -0.1589(12) -0.1428(8) 0.085(5) Uiso 0.50 1 d PD H 1
F23 F -0.3646(9) -0.0766(12) -0.0668(8) 0.090(5) Uiso 0.50 1 d PD H 1
F24 F -0.3256(11) -0.0580(16) -0.1393(12) 0.124(8) Uiso 0.50 1 d PD H 1
F22X F -0.3638(9) -0.1136(13) -0.1562(7) 0.087(5) Uiso 0.50 1 d PD H 2
F23X F -0.3860(8) -0.1306(13) -0.0684(8) 0.087(5) Uiso 0.50 1 d PD H 2
F24X F -0.3305(13) -0.0415(15) -0.0936(14) 0.142(10) Uiso 0.50 1 d PD H 2
C17 C -0.5415(5) -0.0521(7) 0.2450(6) 0.055(3) Uani 1 1 d . . .
C18 C -0.4809(5) 0.1525(7) 0.2312(5) 0.046(3) Uani 1 1 d . . .
C19 C -0.4374(5) 0.1537(7) 0.3803(5) 0.046(3) Uani 1 1 d . . .
C20 C -0.4984(6) -0.0517(7) 0.3948(5) 0.052(3) Uani 1 1 d . . .
C21 C -0.5701(6) -0.1089(9) 0.2015(6) 0.066(4) Uiso 1 1 d D I 1
F25 F -0.5507(6) -0.1856(7) 0.2025(6) 0.046(3) Uiso 0.50 1 d PD I 1
F26 F -0.5680(8) -0.0736(9) 0.1509(6) 0.064(4) Uiso 0.50 1 d PD I 1
F27 F -0.6276(6) -0.1110(12) 0.2049(8) 0.074(5) Uiso 0.50 1 d PD I 1
F25X F -0.5359(7) -0.1691(10) 0.1857(7) 0.064(4) Uiso 0.50 1 d PD I 2
F26X F -0.5967(11) -0.0734(13) 0.1593(9) 0.104(7) Uiso 0.50 1 d PD I 2
F27X F -0.6173(8) -0.1444(14) 0.2244(9) 0.098(6) Uiso 0.50 1 d PD I 2
C22 C -0.4749(6) 0.2098(9) 0.1797(6) 0.062(3) Uiso 1 1 d D J 1
F28 F -0.4965(9) 0.1669(11) 0.1362(7) 0.073(6) Uiso 0.50 1 d PD J 1
F29 F -0.5010(8) 0.2812(9) 0.1825(7) 0.062(4) Uiso 0.50 1 d PD J 1
F30 F -0.4189(6) 0.2262(12) 0.1689(8) 0.077(5) Uiso 0.50 1 d PD J 1
F28X F -0.4742(9) 0.1713(11) 0.1320(6) 0.071(5) Uiso 0.50 1 d PD J 2
F29X F -0.5216(7) 0.2593(11) 0.1764(8) 0.075(5) Uiso 0.50 1 d PD J 2
F30X F -0.4272(7) 0.2559(12) 0.1886(9) 0.085(6) Uiso 0.50 1 d PD J 2
C23 C -0.4050(5) 0.2120(8) 0.4216(5) 0.053(3) Uiso 1 1 d D K 1
F31 F -0.3602(7) 0.2475(11) 0.3961(7) 0.063(5) Uiso 0.50 1 d PD K 1
F32 F -0.4375(7) 0.2727(10) 0.4376(8) 0.065(5) Uiso 0.50 1 d PD K 1
F33 F -0.3832(9) 0.1683(11) 0.4643(7) 0.071(6) Uiso 0.50 1 d PD K 1
F31X F -0.3752(7) 0.2673(10) 0.3932(6) 0.056(5) Uiso 0.50 1 d PD K 2
F32X F -0.4395(6) 0.2519(11) 0.4554(7) 0.061(5) Uiso 0.50 1 d PD K 2
F33X F -0.3669(8) 0.1717(11) 0.4566(7) 0.062(5) Uiso 0.50 1 d PD K 2
C24 C -0.5063(7) -0.1133(11) 0.4418(7) 0.080(4) Uiso 1 1 d D L 1
F34 F -0.5530(7) -0.1567(10) 0.4293(7) 0.064(4) Uiso 0.50 1 d PD L 1
F35 F -0.5029(11) -0.0829(13) 0.4928(7) 0.096(6) Uiso 0.50 1 d PD L 1
F36 F -0.4629(7) -0.1722(10) 0.4438(7) 0.073(4) Uiso 0.50 1 d PD L 1
F34X F -0.5283(11) -0.1831(12) 0.4320(10) 0.107(7) Uiso 0.50 1 d PD L 2
F35X F -0.5369(8) -0.0761(11) 0.4828(7) 0.077(5) Uiso 0.50 1 d PD L 2
F36X F -0.4562(10) -0.1201(19) 0.4747(12) 0.143(10) Uiso 0.50 1 d PD L 2
O25 O -0.1920(2) -0.2110(3) 0.2833(2) 0.0223(11) Uani 1 1 d . . .
H25 H -0.1575 -0.2251 0.2851 0.033 Uiso 1 1 calc R . .
N1 N -0.0441(3) -0.0012(5) 0.2842(3) 0.0287(16) Uani 1 1 d . . .
N2 N -0.2151(3) -0.2158(5) 0.0724(3) 0.0280(16) Uani 1 1 d . . .
N3 N -0.3628(3) -0.0324(5) 0.2838(3) 0.0314(17) Uani 1 1 d . . .
C25 C -0.1994(3) -0.1407(5) 0.2471(3) 0.0198(16) Uani 1 1 d . . .
C26 C -0.1465(3) -0.0854(5) 0.2569(3) 0.0226(16) Uani 1 1 d . . .
C27 C -0.1394(4) -0.0391(6) 0.3057(3) 0.0274(18) Uani 1 1 d . . .
H27 H -0.1697 -0.0354 0.3303 0.033 Uiso 1 1 calc R . .
C28 C -0.0885(4) 0.0012(6) 0.3183(4) 0.0307(19) Uani 1 1 d . . .
H28 H -0.0844 0.0317 0.3519 0.037 Uiso 1 1 calc R . .
C29 C -0.0502(4) -0.0462(6) 0.2371(4) 0.034(2) Uani 1 1 d . . .
H29 H -0.0193 -0.0488 0.2133 0.041 Uiso 1 1 calc R . .
C30 C -0.0998(4) -0.0887(6) 0.2223(4) 0.0297(19) Uani 1 1 d . . .
H30 H -0.1024 -0.1200 0.1890 0.036 Uiso 1 1 calc R . .
C31 C -0.2065(3) -0.1689(5) 0.1857(3) 0.0199(16) Uani 1 1 d . . .
C32 C -0.2168(3) -0.2506(5) 0.1698(3) 0.0216(16) Uani 1 1 d . . .
H32 H -0.2210 -0.2913 0.1975 0.026 Uiso 1 1 calc R . .
C33 C -0.2210(4) -0.2722(6) 0.1132(4) 0.0268(18) Uani 1 1 d . . .
H33 H -0.2280 -0.3276 0.1032 0.032 Uiso 1 1 calc R . .
C34 C -0.2091(5) -0.1364(6) 0.0872(4) 0.037(2) Uani 1 1 d . . .
H34 H -0.2072 -0.0965 0.0587 0.044 Uiso 1 1 calc R . .
C35 C -0.2053(4) -0.1104(6) 0.1424(3) 0.0306(19) Uani 1 1 d . . .
H35 H -0.2021 -0.0538 0.1510 0.037 Uiso 1 1 calc R . .
C36 C -0.2564(3) -0.0998(5) 0.2610(3) 0.0221(16) Uani 1 1 d . . .
C37 C -0.3016(4) -0.1495(5) 0.2765(4) 0.0255(17) Uani 1 1 d . . .
H37 H -0.2967 -0.2070 0.2796 0.031 Uiso 1 1 calc R . .
C38 C -0.3543(4) -0.1137(6) 0.2875(4) 0.0313(19) Uani 1 1 d . . .
H38 H -0.3848 -0.1478 0.2978 0.038 Uiso 1 1 calc R . .
C39 C -0.3199(4) 0.0159(6) 0.2681(4) 0.036(2) Uani 1 1 d . . .
H39 H -0.3263 0.0732 0.2649 0.043 Uiso 1 1 calc R . .
C40 C -0.2663(4) -0.0152(6) 0.2563(4) 0.0302(19) Uani 1 1 d . . .
H40 H -0.2370 0.0204 0.2452 0.036 Uiso 1 1 calc R . .
C41 C 0.3436(13) 0.1488(17) 0.2877(10) 0.083(3) Uiso 0.618(18) 1 d PD N 1
H41 H 0.3515 0.1805 0.2559 0.100 Uiso 0.618(18) 1 calc PR N 1
C42 C 0.3695(13) 0.1690(17) 0.3390(11) 0.083(3) Uiso 0.618(18) 1 d PD N 1
H42 H 0.3960 0.2130 0.3426 0.100 Uiso 0.618(18) 1 calc PR N 1
C43 C 0.3558(12) 0.1228(18) 0.3854(11) 0.083(3) Uiso 0.618(18) 1 d PD N 1
H43 H 0.3725 0.1356 0.4212 0.100 Uiso 0.618(18) 1 calc PR N 1
C44 C 0.3176(13) 0.0581(17) 0.3790(11) 0.083(3) Uiso 0.618(18) 1 d PD N 1
H44 H 0.3066 0.0302 0.4114 0.100 Uiso 0.618(18) 1 calc PR N 1
C45 C 0.2947(13) 0.0321(19) 0.3274(10) 0.083(3) Uiso 0.618(18) 1 d PD N 1
H45 H 0.2729 -0.0167 0.3233 0.100 Uiso 0.618(18) 1 calc PR N 1
C46 C 0.3056(12) 0.0819(17) 0.2818(10) 0.083(3) Uiso 0.618(18) 1 d PD N 1
H46 H 0.2872 0.0705 0.2464 0.100 Uiso 0.618(18) 1 calc PR N 1
C41X C 0.324(2) 0.121(3) 0.2862(14) 0.083(3) Uiso 0.382(18) 1 d PD N 2
H41X H 0.3158 0.1294 0.2474 0.100 Uiso 0.382(18) 1 calc PR N 2
C42X C 0.363(2) 0.172(3) 0.3155(17) 0.083(3) Uiso 0.382(18) 1 d PD N 2
H42X H 0.3837 0.2138 0.2972 0.100 Uiso 0.382(18) 1 calc PR N 2
C43X C 0.371(2) 0.160(2) 0.3728(16) 0.083(3) Uiso 0.382(18) 1 d PD N 2
H43X H 0.3892 0.2002 0.3954 0.100 Uiso 0.382(18) 1 calc PR N 2
C44X C 0.351(2) 0.088(3) 0.3979(15) 0.083(3) Uiso 0.382(18) 1 d PD N 2
H44X H 0.3613 0.0781 0.4360 0.100 Uiso 0.382(18) 1 calc PR N 2
C45X C 0.317(2) 0.032(2) 0.3674(17) 0.083(3) Uiso 0.382(18) 1 d PD N 2
H45X H 0.3079 -0.0201 0.3817 0.100 Uiso 0.382(18) 1 calc PR N 2
C46X C 0.297(2) 0.059(3) 0.3146(17) 0.083(3) Uiso 0.382(18) 1 d PD N 2
H46X H 0.2645 0.0332 0.2973 0.100 Uiso 0.382(18) 1 calc PR N 2
C47 C 0.1701(19) 0.689(5) 0.225(2) 0.065(4) Uiso 0.231(13) 1 d PD M 1
C48 C 0.1560(19) 0.676(4) 0.2774(19) 0.065(4) Uiso 0.231(13) 1 d PD M 1
C49 C 0.1975(18) 0.674(4) 0.318(2) 0.065(4) Uiso 0.231(13) 1 d PD M 1
C50 C 0.2490(19) 0.706(4) 0.310(2) 0.065(4) Uiso 0.231(13) 1 d PD M 1
C51 C 0.261(2) 0.718(4) 0.257(2) 0.065(4) Uiso 0.231(13) 1 d PD M 1
C52 C 0.2233(19) 0.712(4) 0.214(2) 0.065(4) Uiso 0.231(13) 1 d PD M 1
C47X C 0.1783(16) 0.689(3) 0.1906(18) 0.065(4) Uiso 0.269(13) 1 d PD M 2
C48X C 0.156(2) 0.683(4) 0.2403(16) 0.065(4) Uiso 0.269(13) 1 d PD M 2
C49X C 0.1905(16) 0.698(3) 0.285(2) 0.065(4) Uiso 0.269(13) 1 d PD M 2
C50X C 0.2464(16) 0.714(4) 0.281(2) 0.065(4) Uiso 0.269(13) 1 d PD M 2
C51X C 0.2647(18) 0.723(4) 0.2300(19) 0.065(4) Uiso 0.269(13) 1 d PD M 2
C52X C 0.2335(17) 0.704(3) 0.184(2) 0.065(4) Uiso 0.269(13) 1 d PD M 2

loop_
_atom_site_aniso_label
_atom_site_aniso_U_11
_atom_site_aniso_U_22
_atom_site_aniso_U_33
_atom_site_aniso_U_23
_atom_site_aniso_U_13
_atom_site_aniso_U_12
Rh1 0.0248(4) 0.0306(4) 0.0309(4) 0.0013(3) 0.0011(3) -0.0067(3)
Rh2 0.0255(4) 0.0314(4) 0.0371(4) 0.0025(3) -0.0003(3) -0.0069(3)
Rh3 0.0355(4) 0.0407(4) 0.0146(3) -0.0041(3) 0.0010(3) 0.0022(3)
Rh4 0.0377(4) 0.0386(4) 0.0143(3) -0.0034(3) 0.0003(3) 0.0038(3)
Rh5 0.0256(4) 0.0323(4) 0.0462(5) -0.0010(3) 0.0073(3) 0.0054(3)
Rh6 0.0279(4) 0.0439(5) 0.0662(6) -0.0122(4) 0.0104(4) 0.0062(3)
O1 0.033(3) 0.038(4) 0.034(3) 0.002(3) -0.002(3) -0.011(3)
O2 0.035(3) 0.046(4) 0.031(3) -0.004(3) 0.002(3) -0.007(3)
O3 0.036(4) 0.044(4) 0.053(4) 0.015(3) -0.004(3) -0.010(3)
O4 0.034(4) 0.038(4) 0.061(5) -0.011(3) 0.008(3) -0.005(3)
O5 0.033(3) 0.037(4) 0.035(4) 0.005(3) 0.000(3) -0.010(3)
O6 0.038(4) 0.045(4) 0.030(3) -0.004(3) 0.001(3) -0.009(3)
O7 0.038(4) 0.050(5) 0.054(5) 0.012(4) -0.012(3) -0.011(3)
O8 0.030(4) 0.042(4) 0.069(5) -0.010(4) 0.015(3) -0.007(3)
O9 0.072(5) 0.046(4) 0.023(3) -0.009(3) 0.003(3) -0.010(4)
O10 0.050(4) 0.065(5) 0.015(3) -0.005(3) -0.002(3) 0.013(4)
O11 0.059(5) 0.056(5) 0.025(3) -0.003(3) 0.003(3) -0.012(4)
O12 0.052(5) 0.071(5) 0.032(4) -0.006(4) 0.002(3) 0.019(4)
O13 0.057(4) 0.050(4) 0.023(3) -0.004(3) 0.009(3) -0.010(4)
O14 0.050(4) 0.058(5) 0.021(3) -0.005(3) 0.001(3) 0.012(3)
O15 0.055(4) 0.051(4) 0.024(3) -0.006(3) -0.003(3) -0.003(3)
O16 0.055(4) 0.055(5) 0.022(3) -0.007(3) 0.000(3) 0.015(4)
O17 0.035(4) 0.032(4) 0.062(5) -0.005(3) 0.004(3) 0.014(3)
O18 0.047(4) 0.044(4) 0.059(5) 0.012(4) 0.015(4) 0.013(3)
O19 0.034(4) 0.038(4) 0.057(5) -0.002(3) 0.005(3) 0.002(3)
O20 0.043(4) 0.036(4) 0.048(4) 0.001(3) 0.009(3) -0.001(3)
O21 0.034(4) 0.051(5) 0.093(7) -0.023(5) 0.004(4) 0.007(4)
O22 0.045(4) 0.038(4) 0.072(6) -0.001(4) -0.002(4) 0.015(3)
O23 0.046(4) 0.038(4) 0.063(5) -0.011(4) 0.016(4) 0.002(3)
O24 0.051(5) 0.049(5) 0.080(6) 0.000(4) 0.027(4) -0.005(4)
C1 0.030(5) 0.036(5) 0.036(5) -0.001(4) -0.006(4) -0.009(4)
C2 0.044(6) 0.041(6) 0.024(4) 0.000(4) 0.001(4) -0.005(4)
C3 0.042(6) 0.045(6) 0.053(7) 0.019(5) -0.008(5) -0.008(5)
C4 0.037(5) 0.034(5) 0.060(7) 0.000(5) 0.000(5) -0.007(4)
C9 0.064(7) 0.053(7) 0.023(5) 0.007(4) 0.003(5) -0.013(5)
C10 0.054(6) 0.061(7) 0.019(5) -0.001(4) -0.003(4) 0.014(5)
C11 0.054(6) 0.057(7) 0.029(5) -0.003(5) 0.001(5) -0.005(5)
C12 0.065(7) 0.058(7) 0.026(5) -0.008(5) -0.004(5) 0.020(6)
C17 0.051(7) 0.035(6) 0.077(9) 0.004(6) -0.013(6) 0.004(5)
C18 0.047(6) 0.038(6) 0.052(6) -0.008(5) -0.003(5) 0.002(5)
C19 0.041(6) 0.040(6) 0.056(7) 0.002(5) 0.003(5) -0.002(5)
C20 0.060(7) 0.037(6) 0.061(7) -0.003(5) 0.010(6) -0.012(5)
O25 0.025(3) 0.023(3) 0.018(3) 0.002(2) 0.001(2) 0.001(2)
N1 0.031(4) 0.028(4) 0.027(4) 0.000(3) 0.001(3) -0.006(3)
N2 0.029(4) 0.038(4) 0.017(3) -0.006(3) 0.008(3) 0.000(3)
N3 0.023(4) 0.035(4) 0.037(4) -0.002(3) 0.007(3) 0.002(3)
C25 0.019(4) 0.025(4) 0.015(4) -0.002(3) 0.000(3) 0.003(3)
C26 0.021(4) 0.024(4) 0.023(4) 0.006(3) 0.000(3) 0.002(3)
C27 0.026(4) 0.039(5) 0.018(4) 0.001(3) 0.008(3) -0.003(4)
C28 0.036(5) 0.033(5) 0.024(4) -0.005(4) 0.001(4) -0.006(4)
C29 0.028(5) 0.045(6) 0.031(5) -0.003(4) 0.012(4) -0.006(4)
C30 0.029(4) 0.034(5) 0.027(4) -0.002(4) 0.005(4) -0.002(4)
C31 0.016(3) 0.027(4) 0.017(4) -0.003(3) 0.002(3) 0.005(3)
C32 0.019(4) 0.024(4) 0.023(4) 0.004(3) 0.004(3) 0.000(3)
C33 0.025(4) 0.031(5) 0.025(4) -0.003(3) 0.002(3) -0.001(3)
C34 0.053(6) 0.037(5) 0.020(4) 0.003(4) 0.003(4) -0.002(4)
C35 0.044(5) 0.033(5) 0.015(4) 0.003(3) -0.002(3) -0.003(4)
C36 0.022(4) 0.030(4) 0.014(4) 0.000(3) 0.000(3) 0.005(3)
C37 0.027(4) 0.020(4) 0.030(4) 0.000(3) 0.006(3) 0.005(3)
C38 0.030(5) 0.029(5) 0.035(5) 0.004(4) 0.004(4) 0.001(4)
C39 0.031(5) 0.026(5) 0.052(6) 0.000(4) 0.008(4) 0.005(4)
C40 0.026(4) 0.027(5) 0.039(5) 0.006(4) 0.009(4) -0.002(3)

loop_
_atom_type_symbol
_atom_type_description
_atom_type_scat_dispersion_real
_atom_type_scat_dispersion_imag
_atom_type_scat_source
C C 0.0033 0.0016 'International Tables Vol C Tables 4.2.6.8 and 6.1.1.4'
H H 0.0000 0.0000 'International Tables Vol C Tables 4.2.6.8 and 6.1.1.4'
N N 0.0061 0.0033 'International Tables Vol C Tables 4.2.6.8 and 6.1.1.4'
O O 0.0106 0.0060 'International Tables Vol C Tables 4.2.6.8 and 6.1.1.4'
F F 0.0171 0.0103 'International Tables Vol C Tables 4.2.6.8 and 6.1.1.4'
Rh Rh -1.1178 0.9187 'International Tables Vol C Tables 4.2.6.8 and 6.1.1.4'

loop_
_geom_angle_atom_site_label_1
_geom_angle_atom_site_label_2
_geom_angle_atom_site_label_3
_geom_angle
_geom_angle_site_symmetry_1
_geom_angle_site_symmetry_3
_geom_angle_publ_flag
O3 Rh1 O1 176.6(3) . . y
O3 Rh1 O2 92.2(3) . . y
O1 Rh1 O2 88.7(3) . . y
O3 Rh1 O4 87.2(3) . . y
O1 Rh1 O4 91.7(3) . . y
O2 Rh1 O4 175.8(3) . . y
O3 Rh1 N1 94.9(3) . . y
O1 Rh1 N1 88.3(3) . . y
O2 Rh1 N1 92.2(3) . . y
O4 Rh1 N1 92.0(3) . . y
O3 Rh1 Rh2 88.2(2) . . y
O1 Rh1 Rh2 88.55(18) . . y
O2 Rh1 Rh2 87.78(19) . . y
O4 Rh1 Rh2 88.07(19) . . y
N1 Rh1 Rh2 176.8(2) . . y
O8 Rh2 O6 176.4(3) . . y
O8 Rh2 O7 87.6(3) . . y
O6 Rh2 O7 93.0(3) . . y
O8 Rh2 O5 90.5(3) . . y
O6 Rh2 O5 88.5(3) . . y
O7 Rh2 O5 173.7(3) . . y
O8 Rh2 Rh1 88.1(2) . . y
O6 Rh2 Rh1 88.39(19) . . y
O7 Rh2 Rh1 87.2(2) . . y
O5 Rh2 Rh1 86.71(18) . . y
O8 Rh2 C32 92.6(3) . 2 y
O6 Rh2 C32 90.9(2) . 2 y
O7 Rh2 C32 93.3(3) . 2 y
O5 Rh2 C32 92.9(2) . 2 y
Rh1 Rh2 C32 179.16(17) . 2 y
O10 Rh3 O9 88.7(3) . . y
O10 Rh3 O12 176.6(3) . . y
O9 Rh3 O12 90.5(4) . . y
O10 Rh3 O11 89.5(3) . . y
O9 Rh3 O11 175.3(3) . . y
O12 Rh3 O11 91.1(4) . . y
O10 Rh3 N2 92.3(3) . . y
O9 Rh3 N2 90.8(3) . . y
O12 Rh3 N2 91.0(3) . . y
O11 Rh3 N2 93.6(3) . . y
O10 Rh3 Rh4 88.63(18) . . y
O9 Rh3 Rh4 87.27(19) . . y
O12 Rh3 Rh4 88.1(2) . . y
O11 Rh3 Rh4 88.34(19) . . y
N2 Rh3 Rh4 177.8(2) . . y
O15 Rh4 O13 175.3(3) . . y
O15 Rh4 O14 88.2(3) . . y
O13 Rh4 O14 88.7(3) . . y
O15 Rh4 O16 91.4(3) . . y
O13 Rh4 O16 91.4(3) . . y
O14 Rh4 O16 174.6(3) . . y
O15 Rh4 Rh3 87.64(19) . . y
O13 Rh4 Rh3 88.76(18) . . y
O14 Rh4 Rh3 86.99(18) . . y
O16 Rh4 Rh3 87.62(18) . . y
O15 Rh4 O25 98.5(2) . 4 y
O13 Rh4 O25 85.4(2) . 4 y
O14 Rh4 O25 99.1(2) . 4 y
O16 Rh4 O25 86.2(2) . 4 y
Rh3 Rh4 O25 171.42(13) . 4 y
O18 Rh5 O17 90.3(3) . . y
O18 Rh5 O19 89.3(3) . . y
O17 Rh5 O19 176.3(3) . . y
O18 Rh5 O20 176.6(3) . . y
O17 Rh5 O20 89.8(3) . . y
O19 Rh5 O20 90.4(3) . . y
O18 Rh5 N3 91.0(3) . . y
O17 Rh5 N3 91.3(3) . . y
O19 Rh5 N3 92.3(3) . . y
O20 Rh5 N3 92.4(3) . . y
O18 Rh5 Rh6 88.7(2) . . y
O17 Rh5 Rh6 88.63(19) . . y
O19 Rh5 Rh6 87.7(2) . . y
O20 Rh5 Rh6 87.9(2) . . y
N3 Rh5 Rh6 179.7(2) . . y
O24 Rh6 O21 90.3(4) . . y
O24 Rh6 O22 174.2(3) . . y
O21 Rh6 O22 89.6(4) . . y
O24 Rh6 O23 89.6(4) . . y
O21 Rh6 O23 174.2(3) . . y
O22 Rh6 O23 89.9(3) . . y
O24 Rh6 Rh5 87.5(2) . . y
O21 Rh6 Rh5 86.9(2) . . y
O22 Rh6 Rh5 86.7(2) . . y
O23 Rh6 Rh5 87.2(2) . . y
O24 Rh6 C42 100.5(6) . 1_455 y
O21 Rh6 C42 96.9(6) . 1_455 y
O22 Rh6 C42 85.3(6) . 1_455 y
O23 Rh6 C42 88.9(6) . 1_455 y
Rh5 Rh6 C42 171.1(5) . 1_455 y
O24 Rh6 C42X 109.6(7) . 1_455 n
O21 Rh6 C42X 89.1(9) . 1_455 n
O22 Rh6 C42X 76.2(7) . 1_455 n
O23 Rh6 C42X 96.5(9) . 1_455 n
Rh5 Rh6 C42X 162.5(7) . 1_455 n
C42 Rh6 C42X 11.9(8) 1_455 1_455 n
C1 O1 Rh1 118.2(6) . . n
C2 O2 Rh1 118.5(6) . . n
C3 O3 Rh1 117.2(7) . . n
C4 O4 Rh1 116.8(7) . . n
C1 O5 Rh2 118.3(6) . . n
C2 O6 Rh2 118.1(6) . . n
C3 O7 Rh2 118.2(7) . . n
C4 O8 Rh2 118.3(7) . . n
C9 O9 Rh3 117.7(7) . . n
C10 O10 Rh3 116.1(6) . . n
C11 O11 Rh3 117.1(7) . . n
C12 O12 Rh3 116.4(7) . . n
C9 O13 Rh4 116.1(6) . . n
C10 O14 Rh4 118.3(7) . . n
C11 O15 Rh4 120.1(7) . . n
C12 O16 Rh4 116.6(7) . . n
C17 O17 Rh5 117.0(7) . . n
C18 O18 Rh5 117.1(7) . . n
C19 O19 Rh5 118.0(7) . . n
C20 O20 Rh5 117.9(8) . . n
C17 O21 Rh6 119.0(8) . . n
C18 O22 Rh6 118.9(7) . . n
C19 O23 Rh6 118.0(7) . . n
C20 O24 Rh6 118.3(8) . . n
O1 C1 O5 128.2(9) . . n
O1 C1 C5 114.7(8) . . n
O5 C1 C5 117.0(9) . . n
O6 C2 O2 127.0(9) . . n
O6 C2 C6 116.0(9) . . n
O2 C2 C6 116.9(10) . . n
O7 C3 O3 128.8(10) . . n
O7 C3 C7 115.0(10) . . n
O3 C3 C7 116.1(10) . . n
O8 C4 O4 128.6(11) . . n
O8 C4 C8 116.9(10) . . n
O4 C4 C8 114.5(10) . . n
F1 C5 F2 107.0(17) . . n
F1 C5 F3 112.1(15) . . n
F2 C5 F3 97.3(16) . . n
F1 C5 C1 117.4(14) . . n
F2 C5 C1 114.4(14) . . n
F3 C5 C1 106.9(11) . . n
F4 C6 F5 113.0(16) . . n
F4 C6 F6 107.2(17) . . n
F5 C6 F6 109.8(17) . . n
F4 C6 C2 112.8(13) . . n
F5 C6 C2 108.7(13) . . n
F6 C6 C2 105.1(14) . . n
F9 C7 F7 107.1(17) . . n
F9 C7 F8 99.3(17) . . n
F7 C7 F8 114.7(15) . . n
F9 C7 C3 111.2(16) . . n
F7 C7 C3 114.5(13) . . n
F8 C7 C3 109.0(13) . . n
F11 C8 F10 112.7(16) . . n
F11 C8 F12 101.6(17) . . n
F10 C8 F12 110.2(15) . . n
F11 C8 C4 114.2(15) . . n
F10 C8 C4 114.6(12) . . n
F12 C8 C4 102.0(13) . . n
O9 C9 O13 130.0(10) . . n
O9 C9 C13 114.7(10) . . n
O13 C9 C13 115.2(10) . . n
O14 C10 O10 129.8(10) . . n
O14 C10 C14 115.6(10) . . n
O10 C10 C14 114.5(9) . . n
O15 C11 O11 126.8(11) . . n
O15 C11 C15 117.7(10) . . n
O11 C11 C15 115.3(10) . . n
O12 C12 O16 131.2(11) . . n
O12 C12 C16 115.6(11) . . n
O16 C12 C16 113.1(11) . . n
F14 C13 F13 106.8(16) . . n
F14 C13 F15 95.8(16) . . n
F13 C13 F15 116.0(15) . . n
F14 C13 C9 117.7(15) . . n
F13 C13 C9 112.2(13) . . n
F15 C13 C9 107.6(13) . . n
F17 C14 F16 109.4(15) . . n
F17 C14 F18 90.2(15) . . n
F16 C14 F18 108.8(14) . . n
F17 C14 C10 121.1(15) . . n
F16 C14 C10 117.8(12) . . n
F18 C14 C10 105.1(13) . . n
F19 C15 F21 115.5(16) . . n
F19 C15 F20 109.2(16) . . n
F21 C15 F20 95.8(15) . . n
F19 C15 C11 115.7(13) . . n
F21 C15 C11 112.7(14) . . n
F20 C15 C11 105.5(13) . . n
F22 C16 F23 124(2) . . n
F22 C16 F24 99.3(19) . . n
F23 C16 F24 96.1(18) . . n
F22 C16 C12 112.1(17) . . n
F23 C16 C12 115.3(17) . . n
F24 C16 C12 104.2(17) . . n
O21 C17 O17 128.4(12) . . n
O21 C17 C21 117.5(11) . . n
O17 C17 C21 113.9(11) . . n
O22 C18 O18 128.6(11) . . n
O22 C18 C22 117.8(10) . . n
O18 C18 C22 113.7(10) . . n
O23 C19 O19 129.0(11) . . n
O23 C19 C23 116.6(10) . . n
O19 C19 C23 114.3(10) . . n
O24 C20 O20 128.4(12) . . n
O24 C20 C24 114.2(12) . . n
O20 C20 C24 117.3(12) . . n
F25 C21 F26 112.9(14) . . n
F25 C21 F27 108.3(15) . . n
F26 C21 F27 98.6(15) . . n
F25 C21 C17 115.1(12) . . n
F26 C21 C17 108.8(13) . . n
F27 C21 C17 111.9(14) . . n
F29 C22 F28 110.2(15) . . n
F29 C22 F30 106.6(15) . . n
F28 C22 F30 106.1(16) . . n
F29 C22 C18 115.3(13) . . n
F28 C22 C18 105.0(13) . . n
F30 C22 C18 113.2(13) . . n
F32 C23 F33 112.5(16) . . n
F32 C23 F31 106.2(15) . . n
F33 C23 F31 107.4(15) . . n
F32 C23 C19 112.4(12) . . n
F33 C23 C19 108.7(13) . . n
F31 C23 C19 109.6(12) . . n
F35 C24 F34 114.8(18) . . n
F35 C24 F36 102.7(17) . . n
F34 C24 F36 103.2(16) . . n
F35 C24 C20 115.8(16) . . n
F34 C24 C20 108.4(14) . . n
F36 C24 C20 111.1(14) . . n
C29 N1 C28 118.1(8) . . n
C29 N1 Rh1 119.1(6) . . n
C28 N1 Rh1 122.8(6) . . n
C34 N2 C33 118.3(7) . . n
C34 N2 Rh3 118.5(6) . . n
C33 N2 Rh3 123.1(6) . . n
C38 N3 C39 119.1(8) . . n
C38 N3 Rh5 120.8(6) . . n
C39 N3 Rh5 120.1(6) . . n
O25 C25 C26 107.7(6) . . n
O25 C25 C31 109.9(6) . . n
C26 C25 C31 111.3(6) . . n
O25 C25 C36 106.9(6) . . n
C26 C25 C36 114.2(7) . . n
C31 C25 C36 106.7(6) . . n
C27 C26 C30 117.0(8) . . n
C27 C26 C25 120.2(7) . . n
C30 C26 C25 122.0(8) . . n
C28 C27 C26 120.3(8) . . n
N1 C28 C27 122.3(8) . . n
N1 C29 C30 122.6(8) . . n
C29 C30 C26 119.8(8) . . n
C32 C31 C35 116.8(7) . . n
C32 C31 C25 123.4(7) . . n
C35 C31 C25 119.7(7) . . n
C33 C32 C31 120.3(8) . . n
N2 C33 C32 121.7(8) . . n
N2 C34 C35 123.1(9) . . n
C34 C35 C31 119.5(9) . . n
C37 C36 C40 117.9(7) . . n
C37 C36 C25 118.7(7) . . n
C40 C36 C25 123.3(7) . . n
C38 C37 C36 119.5(8) . . n
N3 C38 C37 121.9(8) . . n
N3 C39 C40 122.3(9) . . n
C39 C40 C36 119.2(8) . . n
C42 C41 C46 121(2) . . n
C41 C42 C43 118(2) . . n
C44 C43 C42 120(2) . . n
C43 C44 C45 123(3) . . n
C44 C45 C46 116(3) . . n
C45 C46 C41 121(2) . . n
C42X C41X C46X 119(3) . . n
C43X C42X C41X 117(2) . . n
C44X C43X C42X 122(3) . . n
C43X C44X C45X 121(3) . . n
C46X C45X C44X 115(3) . . n
C45X C46X C41X 122(3) . . n
C52 C47 C48 120(4) . . n
C49 C48 C47 119(4) . . n
C48 C49 C50 121(4) . . n
C51 C50 C49 116(4) . . n
C52 C51 C50 124(4) . . n
C51 C52 C47 117(4) . . n
C48X C47X C52X 124(4) . . n
C47X C48X C49X 117(4) . . n
C48X C49X C50X 122(4) . . n
C51X C50X C49X 117(4) . . n
C52X C51X C50X 124(4) . . n
C51X C52X C47X 115(4) . . n

loop_
_geom_bond_atom_site_label_1
_geom_bond_atom_site_label_2
_geom_bond_distance
_geom_bond_site_symmetry_2
_geom_bond_publ_flag
Rh1 O3 2.024(7) . y
Rh1 O1 2.024(7) . y
Rh1 O2 2.034(7) . y
Rh1 O4 2.040(7) . y
Rh1 N1 2.125(7) . y
Rh1 Rh2 2.4105(9) . y
Rh2 O8 2.025(7) . y
Rh2 O6 2.028(7) . y
Rh2 O7 2.029(7) . y
Rh2 O5 2.058(7) . y
Rh2 C32 2.781(8) 2 y
Rh3 O10 2.033(7) . y
Rh3 O9 2.038(8) . y
Rh3 O12 2.041(8) . y
Rh3 O11 2.044(8) . y
Rh3 N2 2.166(7) . y
Rh3 Rh4 2.4130(10) . y
Rh4 O15 2.011(8) . y
Rh4 O13 2.031(7) . y
Rh4 O14 2.037(7) . y
Rh4 O16 2.045(7) . y
Rh4 O25 2.470(5) 4 y
Rh5 O18 2.007(8) . y
Rh5 O17 2.023(8) . y
Rh5 O19 2.026(7) . y
Rh5 O20 2.029(7) . y
Rh5 N3 2.137(7) . y
Rh5 Rh6 2.4126(10) . y
Rh6 O24 2.033(9) . y
Rh6 O21 2.034(8) . y
Rh6 O22 2.040(9) . y
Rh6 O23 2.045(8) . y
Rh6 C42 2.66(3) 1_455 y
Rh6 C42X 2.77(5) 1_455 n
O1 C1 1.243(11) . n
O2 C2 1.271(12) . n
O3 C3 1.249(13) . n
O4 C4 1.281(13) . n
O5 C1 1.249(11) . n
O6 C2 1.270(12) . n
O7 C3 1.244(13) . n
O8 C4 1.245(13) . n
O9 C9 1.245(13) . n
O10 C10 1.264(12) . n
O11 C11 1.281(13) . n
O12 C12 1.239(13) . n
O13 C9 1.264(13) . n
O14 C10 1.230(12) . n
O15 C11 1.259(13) . n
O16 C12 1.241(13) . n
O17 C17 1.270(14) . n
O18 C18 1.279(13) . n
O19 C19 1.246(14) . n
O20 C20 1.255(14) . n
O21 C17 1.234(15) . n
O22 C18 1.217(14) . n
O23 C19 1.228(13) . n
O24 C20 1.245(15) . n
C1 C5 1.522(15) . n
C2 C6 1.527(17) . n
C3 C7 1.525(18) . n
C4 C8 1.513(19) . n
C5 F1 1.270(17) . n
C5 F2 1.348(19) . n
C5 F3 1.365(17) . n
C6 F4 1.312(18) . n
C6 F5 1.318(18) . n
C6 F6 1.346(19) . n
C7 F9 1.30(2) . n
C7 F7 1.333(18) . n
C7 F8 1.379(19) . n
C8 F11 1.315(19) . n
C8 F10 1.327(18) . n
C8 F12 1.381(19) . n
C9 C13 1.528(18) . n
C10 C14 1.505(18) . n
C11 C15 1.518(19) . n
C12 C16 1.56(2) . n
C13 F14 1.32(2) . n
C13 F13 1.345(19) . n
C13 F15 1.374(18) . n
C14 F17 1.280(19) . n
C14 F16 1.320(18) . n
C14 F18 1.412(19) . n
C15 F19 1.280(18) . n
C15 F21 1.324(19) . n
C15 F20 1.37(2) . n
C16 F22 1.28(2) . n
C16 F23 1.28(2) . n
C16 F24 1.42(2) . n
C17 C21 1.511(19) . n
C18 C22 1.548(18) . n
C19 C23 1.529(17) . n
C20 C24 1.52(2) . n
C21 F25 1.319(17) . n
C21 F26 1.336(18) . n
C21 F27 1.340(19) . n
C22 F29 1.308(18) . n
C22 F28 1.322(18) . n
C22 F30 1.361(19) . n
C23 F32 1.305(17) . n
C23 F33 1.315(17) . n
C23 F31 1.359(17) . n
C24 F35 1.31(2) . n
C24 F34 1.31(2) . n
C24 F36 1.38(2) . n
O25 C25 1.430(10) . n
N1 C29 1.337(12) . n
N1 C28 1.343(12) . n
N2 C34 1.338(12) . n
N2 C33 1.345(12) . n
N3 C38 1.331(12) . n
N3 C39 1.334(12) . n
C25 C26 1.526(11) . n
C25 C31 1.528(10) . n
C25 C36 1.529(11) . n
C26 C27 1.384(12) . n
C26 C30 1.394(12) . n
C27 C28 1.366(13) . n
C29 C30 1.369(13) . n
C31 C32 1.392(12) . n
C31 C35 1.400(12) . n
C32 C33 1.389(12) . n
C34 C35 1.376(13) . n
C36 C37 1.387(12) . n
C36 C40 1.391(12) . n
C37 C38 1.387(12) . n
C39 C40 1.382(13) . n
C41 C42 1.370(15) . n
C41 C46 1.398(15) . n
C42 C43 1.383(15) . n
C43 C44 1.374(15) . n
C44 C45 1.375(15) . n
C45 C46 1.384(15) . n
C41X C42X 1.384(16) . n
C41X C46X 1.384(16) . n
C42X C43X 1.382(16) . n
C43X C44X 1.381(16) . n
C44X C45X 1.383(16) . n
C45X C46X 1.382(16) . n
C47 C52 1.33(2) . n
C47 C48 1.33(2) . n
C48 C49 1.32(2) . n
C49 C50 1.33(2) . n
C50 C51 1.32(2) . n
C51 C52 1.32(2) . n
C47X C48X 1.32(2) . n
C47X C52X 1.32(2) . n
C48X C49X 1.32(2) . n
C49X C50X 1.33(2) . n
C50X C51X 1.32(2) . n
C51X C52X 1.32(2) . n
